data_7233352
loop_
_publ_author_name
'Yin, Ya'
'Chen, Zhao'
'Yang, Yue'
'Liu, Gang'
'Fan, Congbin'
'Pu, Shouzhi'

_publ_section_title
;
 Thiophene-containing tetraphenylethene derivatives with different
 aggregation-induced emission (AIE) and mechanofluorochromic
 characteristics
;
_journal_issue 42
_journal_name_full 'RSC Advances'
_journal_page_first 24338
_journal_paper_doi 10.1039/C9RA04611A
_journal_volume 9
_journal_year 2019
_chemical_formula_sum 'C34 H24 S2'
_chemical_formula_weight 496.65
_space_group_crystal_system triclinic
_space_group_IT_number 2
_space_group_name_Hall '-P 1'
_space_group_name_H-M_alt 'P -1'
_symmetry_space_group_name_Hall '-P 1'
_symmetry_space_group_name_H-M 'P -1'
_atom_sites_solution_hydrogens geom
_audit_creation_method SHELXL-2016/6
_audit_update_record
;
2019-06-19 deposited with the CCDC.    2019-08-01 downloaded from the CCDC.
;
_cell_angle_alpha 108.0500(10)
_cell_angle_beta 104.7140(10)
_cell_angle_gamma 91.5680(10)
_cell_formula_units_Z 2
_cell_length_a 9.5899(10)
_cell_length_b 10.0614(10)
_cell_length_c 14.8767(15)
_cell_measurement_reflns_used 4350
_cell_measurement_temperature 296(2)
_cell_measurement_theta_max 27.15
_cell_measurement_theta_min 2.30
_cell_volume 1311.2(2)
_computing_cell_refinement 'Bruker SMART'
_computing_data_collection 'Bruker SMART'
_computing_data_reduction 'Bruker SAINT'
_computing_molecular_graphics 'Bruker SHELXTL'
_computing_publication_material 'Bruker SHELXTL'
_computing_structure_refinement 'SHELXL-2016/6 (Sheldrick, 2016)'
_computing_structure_solution 'SHELXT 2014/5 (Sheldrick, 2014)'
_diffrn_ambient_temperature 296(2)
_diffrn_measured_fraction_theta_full 0.992
_diffrn_measured_fraction_theta_max 0.990
_diffrn_measurement_device_type 'CCD area detector'
_diffrn_measurement_method 'phi and omega scans'
_diffrn_radiation_type MoK\a
_diffrn_radiation_wavelength 0.71073
_diffrn_reflns_av_R_equivalents 0.0244
_diffrn_reflns_av_unetI/netI 0.0315
_diffrn_reflns_Laue_measured_fraction_full 0.992
_diffrn_reflns_Laue_measured_fraction_max 0.990
_diffrn_reflns_limit_h_max 11
_diffrn_reflns_limit_h_min -11
_diffrn_reflns_limit_k_max 12
_diffrn_reflns_limit_k_min -12
_diffrn_reflns_limit_l_max 17
_diffrn_reflns_limit_l_min -18
_diffrn_reflns_number 9893
_diffrn_reflns_point_group_measured_fraction_full 0.992
_diffrn_reflns_point_group_measured_fraction_max 0.990
_diffrn_reflns_theta_full 25.242
_diffrn_reflns_theta_max 25.997
_diffrn_reflns_theta_min 2.897
_exptl_absorpt_coefficient_mu 0.224
_exptl_absorpt_correction_type none
_exptl_crystal_colour colorless
_exptl_crystal_density_diffrn 1.258
_exptl_crystal_description block
_exptl_crystal_F_000 520
_exptl_crystal_size_max 0.260
_exptl_crystal_size_mid 0.240
_exptl_crystal_size_min 0.190
_refine_diff_density_max 0.881
_refine_diff_density_min -0.621
_refine_diff_density_rms 0.061
_refine_ls_extinction_coef 0.059(6)
_refine_ls_extinction_expression Fc^*^=kFc[1+0.001xFc^2^\l^3^/sin(2\q)]^-1/4^
_refine_ls_extinction_method 'SHELXL-2016/6 (Sheldrick 2016)'
_refine_ls_goodness_of_fit_ref 1.050
_refine_ls_hydrogen_treatment constr
_refine_ls_matrix_type full
_refine_ls_number_parameters 345
_refine_ls_number_reflns 5103
_refine_ls_number_restraints 21
_refine_ls_restrained_S_all 1.050
_refine_ls_R_factor_all 0.0735
_refine_ls_R_factor_gt 0.0589
_refine_ls_shift/su_max 0.001
_refine_ls_shift/su_mean 0.000
_refine_ls_structure_factor_coef Fsqd
_refine_ls_weighting_details 'w=1/[\s^2^(Fo^2^)+(0.1053P)^2^+0.8822P] where P=(Fo^2^+2Fc^2^)/3'
_refine_ls_weighting_scheme calc
_refine_ls_wR_factor_gt 0.1747
_refine_ls_wR_factor_ref 0.1912
_reflns_Friedel_coverage 0.000
_reflns_number_gt 4003
_reflns_number_total 5103
_reflns_threshold_expression 'I > 2\s(I)'
_cod_data_source_file c9ra04611a2.cif
_cod_data_source_block 1
_cod_database_code 7233352
_shelx_shelxl_version_number 2016/6
_shelx_space_group_comment
; 
The symmetry employed for this shelxl refinement is uniquely defined 
by the following loop, which should always be used as a source of 
symmetry information in preference to the above space-group names. 
They are only intended as comments. 
;
_shelx_estimated_absorpt_t_min 0.944
_shelx_estimated_absorpt_t_max 0.959

loop_
_space_group_symop_operation_xyz
'x, y, z'
'-x, -y, -z'

loop_
_atom_site_label
_atom_site_type_symbol
_atom_site_fract_x
_atom_site_fract_y
_atom_site_fract_z
_atom_site_U_iso_or_equiv
_atom_site_adp_type
_atom_site_occupancy
_atom_site_site_symmetry_order
_atom_site_calc_flag
_atom_site_refinement_flags_posn
_atom_site_refinement_flags_adp
_atom_site_refinement_flags_occupancy
_atom_site_disorder_assembly
_atom_site_disorder_group
C34 C 0.6885(6) 1.4201(3) 0.5727(3) 0.0778(12) Uani 1 1 d . . . . .
H34 H 0.665711 1.510072 0.600983 0.093 Uiso 1 1 calc R U . . .
C24 C 1.1412(10) 0.0348(13) 0.3063(9) 0.053(2) Uani 0.67(3) 1 d . . P A 1
H24 H 1.186244 -0.046672 0.291006 0.064 Uiso 0.67(3) 1 calc R U P A 1
C1 C 0.3503(4) 0.0845(3) 0.0161(3) 0.0649(9) Uani 1 1 d . . . . .
H1A H 0.336443 -0.012411 -0.014945 0.078 Uiso 1 1 calc R U . . .
C2 C 0.3388(3) 0.1729(3) -0.0382(2) 0.0544(8) Uani 1 1 d . . . . .
H2A H 0.316563 0.136156 -0.106418 0.065 Uiso 1 1 calc R U . . .
C3 C 0.3603(3) 0.3169(3) 0.0079(2) 0.0441(6) Uani 1 1 d . . . . .
H3A H 0.351232 0.376227 -0.029808 0.053 Uiso 1 1 calc R U . . .
C4 C 0.3950(3) 0.3744(3) 0.10935(19) 0.0381(6) Uani 1 1 d . . . . .
C5 C 0.4050(4) 0.2836(3) 0.1643(2) 0.0585(8) Uani 1 1 d . . . . .
H5A H 0.426860 0.319560 0.232535 0.070 Uiso 1 1 calc R U . . .
C6 C 0.3822(5) 0.1390(3) 0.1166(3) 0.0739(10) Uani 1 1 d . . . . .
H6A H 0.388602 0.078377 0.153338 0.089 Uiso 1 1 calc R U . . .
C7 C 0.4207(3) 0.5310(2) 0.15809(18) 0.0353(5) Uani 1 1 d . . . . .
C8 C 0.2930(2) 0.6059(2) 0.13022(16) 0.0339(5) Uani 1 1 d . . . . .
C9 C 0.1589(3) 0.5599(3) 0.1366(2) 0.0456(6) Uani 1 1 d . . . . .
H9A H 0.150395 0.483065 0.157851 0.055 Uiso 1 1 calc R U . . .
C10 C 0.0373(3) 0.6273(3) 0.1116(2) 0.0562(8) Uani 1 1 d . . . . .
H10A H -0.051281 0.596264 0.117271 0.067 Uiso 1 1 calc R U . . .
C11 C 0.0474(3) 0.7391(3) 0.0785(2) 0.0520(7) Uani 1 1 d . . . . .
H11A H -0.034007 0.783824 0.061502 0.062 Uiso 1 1 calc R U . . .
C12 C 0.1792(3) 0.7847(3) 0.0708(2) 0.0464(6) Uani 1 1 d . . . . .
H12A H 0.186052 0.860259 0.048089 0.056 Uiso 1 1 calc R U . . .
C13 C 0.3013(3) 0.7202(3) 0.09629(18) 0.0387(6) Uani 1 1 d . . . . .
H13A H 0.389421 0.752876 0.090870 0.046 Uiso 1 1 calc R U . . .
C14 C 0.5494(2) 0.5948(2) 0.22275(17) 0.0329(5) Uani 1 1 d . . . . .
C15 C 0.6714(2) 0.5083(2) 0.24440(17) 0.0324(5) Uani 1 1 d . . . . .
C16 C 0.7287(3) 0.4263(3) 0.17167(18) 0.0376(6) Uani 1 1 d . . . . .
H16A H 0.695502 0.428392 0.107747 0.045 Uiso 1 1 calc R U . . .
C17 C 0.8350(3) 0.3413(3) 0.19331(18) 0.0382(6) Uani 1 1 d . . . . .
H17A H 0.873031 0.288440 0.143688 0.046 Uiso 1 1 calc R U . . .
C18 C 0.8858(2) 0.3333(2) 0.28752(17) 0.0341(5) Uani 1 1 d . . . . .
C19 C 0.8298(3) 0.4190(3) 0.36111(18) 0.0393(6) Uani 1 1 d . . . . .
H19A H 0.862818 0.417414 0.425149 0.047 Uiso 1 1 calc R U . . .
C20 C 0.7263(3) 0.5057(3) 0.33978(18) 0.0384(6) Uani 1 1 d . . . . .
H20A H 0.692709 0.563453 0.390083 0.046 Uiso 1 1 calc R U . . .
C21 C 0.9932(3) 0.2397(3) 0.31133(19) 0.0389(6) Uani 1 1 d . . . . .
C22 C 1.0779(3) 0.2439(3) 0.4028(2) 0.0437(6) Uani 1 1 d . . . . .
H22A H 1.077871 0.312318 0.461573 0.052 Uiso 1 1 calc R U . . .
C23 C 1.1651(3) 0.1307(4) 0.3962(2) 0.0583(8) Uani 1 1 d . . . . .
H23A H 1.234185 0.123614 0.450603 0.070 Uiso 1 1 calc R U . A 1
C25 C 0.5814(2) 0.7469(2) 0.28220(16) 0.0320(5) Uani 1 1 d . . . . .
C26 C 0.4800(3) 0.8224(3) 0.32385(17) 0.0360(5) Uani 1 1 d . . . . .
H26A H 0.387490 0.778092 0.311596 0.043 Uiso 1 1 calc R U . . .
C27 C 0.5153(3) 0.9615(3) 0.38282(18) 0.0381(6) Uani 1 1 d . . . . .
H27A H 0.445693 1.009406 0.409157 0.046 Uiso 1 1 calc R U . . .
C28 C 0.6530(3) 1.0317(2) 0.40375(17) 0.0358(5) Uani 1 1 d . . . . .
C29 C 0.7542(3) 0.9576(3) 0.36170(19) 0.0414(6) Uani 1 1 d . . . . .
H29A H 0.846316 1.002364 0.373521 0.050 Uiso 1 1 calc R U . . .
C30 C 0.7188(3) 0.8180(3) 0.30255(19) 0.0397(6) Uani 1 1 d . . . . .
H30A H 0.788179 0.770467 0.275722 0.048 Uiso 1 1 calc R U . . .
C31 C 0.6921(3) 1.1759(3) 0.47368(19) 0.0425(6) Uani 1 1 d . U . . .
C32 C 0.8345(3) 1.2326(2) 0.55160(16) 0.0311(5) Uani 1 1 d . U . . .
H32 H 0.915697 1.185576 0.564059 0.037 Uiso 1 1 calc R U . . .
C33 C 0.8167(5) 1.3768(4) 0.6028(3) 0.0746(12) Uani 1 1 d . U . . .
H33A H 0.891094 1.435963 0.654128 0.090 Uiso 1 1 calc R U . . .
S1 S 1.0119(5) 0.0884(3) 0.2231(3) 0.0546(12) Uani 0.67(3) 1 d . . P A 1
S2 S 0.57526(12) 1.29920(9) 0.48100(8) 0.0726(3) Uani 1 1 d . U . . .
S1' S 1.048(3) 0.123(4) 0.2176(8) 0.109(6) Uani 0.33(3) 1 d . . P A 2
C24' C 1.155(4) 0.075(3) 0.297(3) 0.097(10) Uani 0.33(3) 1 d . . P A 2
H24' H 1.213794 0.006486 0.277046 0.117 Uiso 0.33(3) 1 calc R U P A 2

loop_
_atom_site_aniso_label
_atom_site_aniso_U_11
_atom_site_aniso_U_22
_atom_site_aniso_U_33
_atom_site_aniso_U_23
_atom_site_aniso_U_13
_atom_site_aniso_U_12
C34 0.131(4) 0.0341(16) 0.078(2) 0.0052(16) 0.062(3) 0.008(2)
C24 0.060(4) 0.041(5) 0.054(4) 0.015(3) 0.005(3) 0.035(3)
C1 0.068(2) 0.0333(15) 0.084(2) 0.0003(15) 0.0283(18) -0.0053(14)
C2 0.0474(16) 0.0460(16) 0.0555(18) -0.0029(14) 0.0147(14) -0.0032(12)
C3 0.0386(13) 0.0412(14) 0.0452(15) 0.0074(11) 0.0078(11) 0.0019(11)
C4 0.0335(12) 0.0316(12) 0.0439(14) 0.0071(10) 0.0083(10) 0.0007(9)
C5 0.078(2) 0.0404(16) 0.0544(18) 0.0148(13) 0.0159(16) -0.0056(14)
C6 0.098(3) 0.0387(17) 0.088(3) 0.0264(17) 0.025(2) -0.0042(17)
C7 0.0371(12) 0.0305(12) 0.0351(12) 0.0074(10) 0.0088(10) 0.0017(9)
C8 0.0330(12) 0.0322(12) 0.0289(11) 0.0025(9) 0.0048(9) 0.0018(9)
C9 0.0408(14) 0.0427(14) 0.0499(15) 0.0120(12) 0.0111(12) -0.0018(11)
C10 0.0350(14) 0.0584(18) 0.068(2) 0.0111(15) 0.0146(13) 0.0025(12)
C11 0.0407(15) 0.0483(16) 0.0544(17) 0.0060(13) 0.0036(12) 0.0134(12)
C12 0.0518(16) 0.0403(14) 0.0423(14) 0.0110(12) 0.0078(12) 0.0082(12)
C13 0.0382(13) 0.0388(13) 0.0359(13) 0.0088(10) 0.0092(10) 0.0023(10)
C14 0.0335(12) 0.0302(12) 0.0337(12) 0.0084(9) 0.0096(9) 0.0048(9)
C15 0.0326(11) 0.0262(11) 0.0348(12) 0.0068(9) 0.0073(9) 0.0032(9)
C16 0.0423(13) 0.0380(13) 0.0307(12) 0.0096(10) 0.0089(10) 0.0069(10)
C17 0.0433(13) 0.0386(13) 0.0303(12) 0.0051(10) 0.0136(10) 0.0094(10)
C18 0.0328(12) 0.0297(12) 0.0348(12) 0.0055(9) 0.0070(10) 0.0037(9)
C19 0.0445(14) 0.0415(14) 0.0291(12) 0.0093(10) 0.0077(10) 0.0114(11)
C20 0.0434(13) 0.0379(13) 0.0312(12) 0.0060(10) 0.0113(10) 0.0112(10)
C21 0.0371(13) 0.0351(13) 0.0384(13) 0.0052(10) 0.0079(10) 0.0074(10)
C22 0.0388(13) 0.0425(14) 0.0456(15) 0.0116(12) 0.0074(11) 0.0116(11)
C23 0.0503(17) 0.066(2) 0.0540(18) 0.0189(15) 0.0061(14) 0.0255(15)
C25 0.0318(11) 0.0302(12) 0.0300(11) 0.0077(9) 0.0045(9) 0.0039(9)
C26 0.0317(12) 0.0361(13) 0.0351(12) 0.0064(10) 0.0071(10) 0.0018(9)
C27 0.0363(12) 0.0374(13) 0.0355(13) 0.0050(10) 0.0095(10) 0.0091(10)
C28 0.0413(13) 0.0296(12) 0.0330(12) 0.0075(10) 0.0075(10) 0.0047(10)
C29 0.0372(13) 0.0354(13) 0.0460(14) 0.0052(11) 0.0125(11) -0.0022(10)
C30 0.0354(12) 0.0354(13) 0.0454(14) 0.0065(11) 0.0148(11) 0.0043(10)
C31 0.0549(15) 0.0318(13) 0.0384(13) 0.0072(11) 0.0145(12) -0.0017(11)
C32 0.0423(12) 0.0180(10) 0.0285(11) 0.0008(8) 0.0116(9) -0.0082(9)
C33 0.110(3) 0.0515(19) 0.0475(18) -0.0051(15) 0.027(2) -0.035(2)
S1 0.0615(15) 0.047(2) 0.0409(11) -0.0001(8) 0.0054(9) 0.0252(14)
S2 0.0925(7) 0.0478(5) 0.0795(7) 0.0146(4) 0.0339(5) 0.0147(4)
S1' 0.116(8) 0.150(10) 0.053(2) 0.015(5) 0.020(4) 0.097(8)
C24' 0.146(19) 0.064(15) 0.089(13) 0.029(10) 0.034(12) 0.074(13)

loop_
_atom_type_symbol
_atom_type_description
_atom_type_scat_dispersion_real
_atom_type_scat_dispersion_imag
_atom_type_scat_source
C C 0.0033 0.0016 'International Tables Vol C Tables 4.2.6.8 and 6.1.1.4'
H H 0.0000 0.0000 'International Tables Vol C Tables 4.2.6.8 and 6.1.1.4'
S S 0.1246 0.1234 'International Tables Vol C Tables 4.2.6.8 and 6.1.1.4'

loop_
_geom_angle_atom_site_label_1
_geom_angle_atom_site_label_2
_geom_angle_atom_site_label_3
_geom_angle
C33 C34 S2 113.1(3)
C33 C34 H34 123.4
S2 C34 H34 123.4
C23 C24 S1 108.8(7)
C23 C24 H24 125.6
S1 C24 H24 125.6
C2 C1 C6 119.9(3)
C2 C1 H1A 120.1
C6 C1 H1A 120.1
C1 C2 C3 120.1(3)
C1 C2 H2A 120.0
C3 C2 H2A 120.0
C2 C3 C4 121.1(3)
C2 C3 H3A 119.4
C4 C3 H3A 119.4
C3 C4 C5 118.5(2)
C3 C4 C7 120.3(2)
C5 C4 C7 121.2(2)
C6 C5 C4 119.6(3)
C6 C5 H5A 120.2
C4 C5 H5A 120.2
C1 C6 C5 120.8(3)
C1 C6 H6A 119.6
C5 C6 H6A 119.6
C14 C7 C8 124.5(2)
C14 C7 C4 121.3(2)
C8 C7 C4 114.19(19)
C9 C8 C13 118.0(2)
C9 C8 C7 119.1(2)
C13 C8 C7 122.9(2)
C8 C9 C10 120.8(3)
C8 C9 H9A 119.6
C10 C9 H9A 119.6
C11 C10 C9 120.4(3)
C11 C10 H10A 119.8
C9 C10 H10A 119.8
C10 C11 C12 119.3(3)
C10 C11 H11A 120.3
C12 C11 H11A 120.3
C11 C12 C13 121.2(3)
C11 C12 H12A 119.4
C13 C12 H12A 119.4
C12 C13 C8 120.3(2)
C12 C13 H13A 119.9
C8 C13 H13A 119.9
C7 C14 C25 125.5(2)
C7 C14 C15 119.8(2)
C25 C14 C15 114.55(19)
C16 C15 C20 118.2(2)
C16 C15 C14 122.4(2)
C20 C15 C14 119.4(2)
C17 C16 C15 120.7(2)
C17 C16 H16A 119.6
C15 C16 H16A 119.6
C16 C17 C18 121.5(2)
C16 C17 H17A 119.3
C18 C17 H17A 119.3
C17 C18 C19 117.4(2)
C17 C18 C21 122.6(2)
C19 C18 C21 120.0(2)
C20 C19 C18 120.9(2)
C20 C19 H19A 119.5
C18 C19 H19A 119.5
C19 C20 C15 121.2(2)
C19 C20 H20A 119.4
C15 C20 H20A 119.4
C22 C21 C18 128.5(2)
C22 C21 S1 109.7(2)
C18 C21 S1 121.3(2)
C22 C21 S1' 111.5(4)
C18 C21 S1' 119.2(5)
C21 C22 C23 111.9(2)
C21 C22 H22A 124.1
C23 C22 H22A 124.1
C24 C23 C22 115.7(5)
C24' C23 C22 104.3(11)
C24 C23 H23A 122.2
C22 C23 H23A 122.2
C30 C25 C26 117.4(2)
C30 C25 C14 120.2(2)
C26 C25 C14 122.3(2)
C27 C26 C25 121.0(2)
C27 C26 H26A 119.5
C25 C26 H26A 119.5
C26 C27 C28 121.4(2)
C26 C27 H27A 119.3
C28 C27 H27A 119.3
C27 C28 C29 117.9(2)
C27 C28 C31 120.4(2)
C29 C28 C31 121.6(2)
C30 C29 C28 120.7(2)
C30 C29 H29A 119.7
C28 C29 H29A 119.7
C29 C30 C25 121.6(2)
C29 C30 H30A 119.2
C25 C30 H30A 119.2
C28 C31 C32 126.1(2)
C28 C31 S2 123.2(2)
C32 C31 S2 110.62(17)
C33 C32 C31 104.7(3)
C33 C32 H32 127.7
C31 C32 H32 127.7
C34 C33 C32 116.7(3)
C34 C33 H33A 121.6
C32 C33 H33A 121.6
C21 S1 C24 93.7(5)
C34 S2 C31 94.88(19)
C24' S1' C21 88.3(13)
C23 C24' S1' 123(2)
C23 C24' H24' 118.7
S1' C24' H24' 118.7

loop_
_geom_bond_atom_site_label_1
_geom_bond_atom_site_label_2
_geom_bond_distance
C34 C33 1.331(6)
C34 S2 1.633(5)
C34 H34 0.9300
C24 C23 1.343(12)
C24 S1 1.740(10)
C24 H24 0.9300
C1 C2 1.365(5)
C1 C6 1.371(5)
C1 H1A 0.9300
C2 C3 1.381(4)
C2 H2A 0.9300
C3 C4 1.384(4)
C3 H3A 0.9300
C4 C5 1.393(4)
C4 C7 1.500(3)
C5 C6 1.391(4)
C5 H5A 0.9300
C6 H6A 0.9300
C7 C14 1.353(3)
C7 C8 1.492(3)
C8 C9 1.391(3)
C8 C13 1.400(4)
C9 C10 1.393(4)
C9 H9A 0.9300
C10 C11 1.370(5)
C10 H10A 0.9300
C11 C12 1.377(4)
C11 H11A 0.9300
C12 C13 1.380(4)
C12 H12A 0.9300
C13 H13A 0.9300
C14 C25 1.488(3)
C14 C15 1.506(3)
C15 C16 1.388(3)
C15 C20 1.391(3)
C16 C17 1.388(3)
C16 H16A 0.9300
C17 C18 1.390(3)
C17 H17A 0.9300
C18 C19 1.404(3)
C18 C21 1.465(3)
C19 C20 1.380(3)
C19 H19A 0.9300
C20 H20A 0.9300
C21 C22 1.384(4)
C21 S1 1.724(4)
C21 S1' 1.728(10)
C22 C23 1.425(4)
C22 H22A 0.9300
C23 C24' 1.38(4)
C23 H23A 0.9300
C25 C30 1.397(3)
C25 C26 1.400(3)
C26 C27 1.381(3)
C26 H26A 0.9300
C27 C28 1.394(4)
C27 H27A 0.9300
C28 C29 1.396(3)
C28 C31 1.471(3)
C29 C30 1.385(3)
C29 H29A 0.9300
C30 H30A 0.9300
C31 C32 1.509(4)
C31 S2 1.691(3)
C32 C33 1.453(4)
C32 H32 0.9300
C33 H33A 0.9300
S1' C24' 1.57(3)
C24' H24' 0.9300

loop_
_geom_torsion_atom_site_label_1
_geom_torsion_atom_site_label_2
_geom_torsion_atom_site_label_3
_geom_torsion_atom_site_label_4
_geom_torsion
C6 C1 C2 C3 0.4(5)
C1 C2 C3 C4 0.7(4)
C2 C3 C4 C5 -1.3(4)
C2 C3 C4 C7 178.8(2)
C3 C4 C5 C6 0.9(5)
C7 C4 C5 C6 -179.2(3)
C2 C1 C6 C5 -0.8(6)
C4 C5 C6 C1 0.2(6)
C3 C4 C7 C14 -120.0(3)
C5 C4 C7 C14 60.1(4)
C3 C4 C7 C8 61.1(3)
C5 C4 C7 C8 -118.8(3)
C14 C7 C8 C9 -127.9(3)
C4 C7 C8 C9 50.9(3)
C14 C7 C8 C13 53.0(3)
C4 C7 C8 C13 -128.1(2)
C13 C8 C9 C10 -1.1(4)
C7 C8 C9 C10 179.8(2)
C8 C9 C10 C11 1.1(4)
C9 C10 C11 C12 -0.3(5)
C10 C11 C12 C13 -0.4(4)
C11 C12 C13 C8 0.3(4)
C9 C8 C13 C12 0.4(4)
C7 C8 C13 C12 179.5(2)
C8 C7 C14 C25 5.0(4)
C4 C7 C14 C25 -173.7(2)
C8 C7 C14 C15 -179.3(2)
C4 C7 C14 C15 1.9(4)
C7 C14 C15 C16 59.1(3)
C25 C14 C15 C16 -124.9(2)
C7 C14 C15 C20 -118.7(3)
C25 C14 C15 C20 57.4(3)
C20 C15 C16 C17 1.8(4)
C14 C15 C16 C17 -176.0(2)
C15 C16 C17 C18 1.1(4)
C16 C17 C18 C19 -2.5(4)
C16 C17 C18 C21 177.2(2)
C17 C18 C19 C20 1.1(4)
C21 C18 C19 C20 -178.6(2)
C18 C19 C20 C15 1.7(4)
C16 C15 C20 C19 -3.1(4)
C14 C15 C20 C19 174.7(2)
C17 C18 C21 C22 163.2(3)
C19 C18 C21 C22 -17.1(4)
C17 C18 C21 S1 -25.9(4)
C19 C18 C21 S1 153.9(3)
C17 C18 C21 S1' -5.8(18)
C19 C18 C21 S1' 173.9(18)
C18 C21 C22 C23 177.4(3)
S1 C21 C22 C23 5.6(3)
S1' C21 C22 C23 -12.9(18)
S1 C24 C23 C22 3.1(9)
C21 C22 C23 C24 -5.8(7)
C21 C22 C23 C24' 12.5(18)
C7 C14 C25 C30 -144.8(3)
C15 C14 C25 C30 39.4(3)
C7 C14 C25 C26 38.5(4)
C15 C14 C25 C26 -137.3(2)
C30 C25 C26 C27 -0.1(4)
C14 C25 C26 C27 176.7(2)
C25 C26 C27 C28 -0.5(4)
C26 C27 C28 C29 1.1(4)
C26 C27 C28 C31 -174.6(2)
C27 C28 C29 C30 -1.1(4)
C31 C28 C29 C30 174.5(2)
C28 C29 C30 C25 0.5(4)
C26 C25 C30 C29 0.1(4)
C14 C25 C30 C29 -176.7(2)
C27 C28 C31 C32 137.8(3)
C29 C28 C31 C32 -37.7(4)
C27 C28 C31 S2 -38.2(3)
C29 C28 C31 S2 146.2(2)
C28 C31 C32 C33 -177.9(2)
S2 C31 C32 C33 -1.4(2)
S2 C34 C33 C32 -0.6(4)
C31 C32 C33 C34 1.3(4)
C22 C21 S1 C24 -3.4(4)
C18 C21 S1 C24 -175.9(4)
C23 C24 S1 C21 0.2(7)
C33 C34 S2 C31 -0.2(3)
C28 C31 S2 C34 177.6(2)
C32 C31 S2 C34 1.0(2)
C22 C21 S1' C24' 7.1(17)
C18 C21 S1' C24' 177.8(12)
C22 C23 C24' S1' -8(2)
C21 S1' C24' C23 1(2)
